data_7705204
loop_
_publ_author_name
'Siewert, Jan-Erik'
'Schumann, Andr\'e'
'Fischer, Malte'
'Schmidt, Christoph'
'Taeufer, Tobias'
'Hering-Junghans, Christian'

_publ_section_title
;
 Terphenyl(bisamino)phosphines: electron-rich ligands for gold-catalysis.
;
_journal_issue 35
_journal_name_full 'Dalton transactions (Cambridge, England : 2003)'
_journal_page_first 12354
_journal_page_last 12364
_journal_paper_doi 10.1039/d0dt02435j
_journal_volume 49
_journal_year 2020
_chemical_formula_moiety 'C32 H45 N2 P'
_chemical_formula_sum 'C32 H45 N2 P'
_chemical_formula_weight 488.67
_space_group_crystal_system monoclinic
_space_group_IT_number 14
_space_group_name_Hall '-P 2yn'
_space_group_name_H-M_alt 'P 1 21/n 1'
_atom_sites_solution_hydrogens geom
_audit_creation_method SHELXL-2014/7
_audit_update_record
;
2020-07-07 deposited with the CCDC.	2020-08-18 downloaded from the CCDC.
;
_cell_angle_alpha 90
_cell_angle_beta 97.060(2)
_cell_angle_gamma 90
_cell_formula_units_Z 4
_cell_length_a 9.0504(11)
_cell_length_b 26.005(3)
_cell_length_c 12.5474(15)
_cell_measurement_reflns_used 9866
_cell_measurement_temperature 150(2)
_cell_measurement_theta_max 30.24
_cell_measurement_theta_min 2.26
_cell_volume 2930.7(6)
_computing_cell_refinement 'SAINT (Bruker, 2013)'
_computing_data_collection 'APEX2 (Bruker, 2014)'
_computing_data_reduction SAINT
_computing_molecular_graphics 'ORTEP-3v2.01 (Farrugia, 1997)'
_computing_publication_material 'SHELXL-2014/7 (Sheldrick, 2014)'
_computing_structure_refinement 'SHELXL-2014/7 (Sheldrick, 2014)'
_computing_structure_solution 'SHELXS-97 (Sheldrick, 1997)'
_diffrn_ambient_temperature 150(2)
_diffrn_detector_area_resol_mean 8.333
_diffrn_measured_fraction_theta_full 1.000
_diffrn_measured_fraction_theta_max 1.000
_diffrn_measurement_device_type 'Bruker APEX-II CCD'
_diffrn_measurement_method '\f and \w scans'
_diffrn_radiation_type MoK\a
_diffrn_radiation_wavelength 0.71073
_diffrn_reflns_av_R_equivalents 0.0342
_diffrn_reflns_av_unetI/netI 0.0191
_diffrn_reflns_Laue_measured_fraction_full 1.000
_diffrn_reflns_Laue_measured_fraction_max 1.000
_diffrn_reflns_limit_h_max 12
_diffrn_reflns_limit_h_min -12
_diffrn_reflns_limit_k_max 36
_diffrn_reflns_limit_k_min -36
_diffrn_reflns_limit_l_max 17
_diffrn_reflns_limit_l_min -17
_diffrn_reflns_number 71594
_diffrn_reflns_point_group_measured_fraction_full 1.000
_diffrn_reflns_point_group_measured_fraction_max 1.000
_diffrn_reflns_theta_full 25.242
_diffrn_reflns_theta_max 29.500
_diffrn_reflns_theta_min 1.566
_diffrn_source 'fine-focus sealed tube'
_exptl_absorpt_coefficient_mu 0.115
_exptl_absorpt_correction_T_max 0.98
_exptl_absorpt_correction_T_min 0.94
_exptl_absorpt_correction_type multi-scan
_exptl_absorpt_process_details 'SADABS (Bruker, 2014)'
_exptl_crystal_colour colourless
_exptl_crystal_density_diffrn 1.107
_exptl_crystal_description plate
_exptl_crystal_F_000 1064
_exptl_crystal_size_max 0.474
_exptl_crystal_size_mid 0.468
_exptl_crystal_size_min 0.130
_refine_diff_density_max 0.381
_refine_diff_density_min -0.328
_refine_diff_density_rms 0.046
_refine_ls_extinction_method none
_refine_ls_goodness_of_fit_ref 1.029
_refine_ls_hydrogen_treatment constr
_refine_ls_matrix_type full
_refine_ls_number_parameters 344
_refine_ls_number_reflns 8177
_refine_ls_number_restraints 0
_refine_ls_restrained_S_all 1.029
_refine_ls_R_factor_all 0.0544
_refine_ls_R_factor_gt 0.0426
_refine_ls_shift/su_max 0.000
_refine_ls_shift/su_mean 0.000
_refine_ls_structure_factor_coef Fsqd
_refine_ls_weighting_details 'w=1/[\s^2^(Fo^2^)+(0.0664P)^2^+1.0117P] where P=(Fo^2^+2Fc^2^)/3'
_refine_ls_weighting_scheme calc
_refine_ls_wR_factor_gt 0.1158
_refine_ls_wR_factor_ref 0.1263
_reflns_Friedel_coverage 0.000
_reflns_number_gt 6709
_reflns_number_total 8177
_reflns_threshold_expression 'I > 2\s(I)'
_cod_data_source_file d0dt02435j2.cif
_cod_data_source_block ax1336_TerP(NEt2)2_cmp1b
_cod_depositor_comments 'Adding full bibliography for 7705201--7705209.cif.'
_cod_original_cell_volume 2930.8(6)
_cod_original_sg_symbol_H-M 'P 21/n'
_cod_database_code 7705204
_shelx_shelxl_version_number 2014/7
_shelx_space_group_comment
;
The symmetry employed for this shelxl refinement is uniquely defined
by the following loop, which should always be used as a source of
symmetry information in preference to the above space-group names.
They are only intended as comments.
;
_shelx_estimated_absorpt_t_min 0.947
_shelx_estimated_absorpt_t_max 0.985

loop_
_space_group_symop_operation_xyz
'x, y, z'
'-x+1/2, y+1/2, -z+1/2'
'-x, -y, -z'
'x-1/2, -y-1/2, z-1/2'

loop_
_atom_site_label
_atom_site_type_symbol
_atom_site_fract_x
_atom_site_fract_y
_atom_site_fract_z
_atom_site_U_iso_or_equiv
_atom_site_adp_type
_atom_site_occupancy
_atom_site_site_symmetry_order
_atom_site_calc_flag
_atom_site_refinement_flags_posn
_atom_site_refinement_flags_adp
_atom_site_refinement_flags_occupancy
_atom_site_disorder_assembly
_atom_site_disorder_group
P1 P 0.12357(3) 0.15368(2) 0.20625(2) 0.02352(9) Uani 1 1 d . . . . .
N1 N 0.08019(11) 0.21466(4) 0.16530(8) 0.0238(2) Uani 1 1 d . . . . .
N2 N 0.05578(15) 0.11290(5) 0.10678(9) 0.0362(3) Uani 1 1 d . . . . .
C1 C 0.00588(12) 0.13546(4) 0.31194(9) 0.0189(2) Uani 1 1 d . . . . .
C2 C -0.11493(12) 0.16189(4) 0.34831(9) 0.0202(2) Uani 1 1 d . . . . .
C3 C -0.18368(14) 0.14187(5) 0.43339(10) 0.0261(2) Uani 1 1 d . . . . .
H3 H -0.2664 0.1596 0.4557 0.031 Uiso 1 1 calc R U . . .
C4 C -0.13490(14) 0.09716(5) 0.48593(10) 0.0285(3) Uani 1 1 d . . . . .
H4 H -0.1848 0.0837 0.5421 0.034 Uiso 1 1 calc R U . . .
C5 C -0.01167(14) 0.07247(4) 0.45481(10) 0.0254(2) Uani 1 1 d . . . . .
H5 H 0.0253 0.0424 0.4921 0.030 Uiso 1 1 calc R U . . .
C6 C 0.05934(12) 0.09074(4) 0.36988(9) 0.0203(2) Uani 1 1 d . . . . .
C7 C -0.17550(12) 0.21296(4) 0.30912(8) 0.0199(2) Uani 1 1 d . . . . .
C8 C -0.10170(13) 0.25772(4) 0.34907(9) 0.0226(2) Uani 1 1 d . . . . .
C9 C -0.16408(14) 0.30547(5) 0.32115(10) 0.0261(2) Uani 1 1 d . . . . .
H9 H -0.1132 0.3357 0.3475 0.031 Uiso 1 1 calc R U . . .
C10 C -0.29917(14) 0.31005(5) 0.25556(10) 0.0265(2) Uani 1 1 d . . . . .
C11 C -0.37233(13) 0.26541(5) 0.21959(9) 0.0248(2) Uani 1 1 d . . . . .
H11 H -0.4654 0.2680 0.1758 0.030 Uiso 1 1 calc R U . . .
C12 C -0.31405(12) 0.21673(5) 0.24544(9) 0.0221(2) Uani 1 1 d . . . . .
C13 C 0.04229(15) 0.25402(5) 0.42330(10) 0.0295(3) Uani 1 1 d . . . . .
H13A H 0.0746 0.2885 0.4473 0.044 Uiso 1 1 calc R U . . .
H13B H 0.1188 0.2382 0.3851 0.044 Uiso 1 1 calc R U . . .
H13C H 0.0270 0.2329 0.4857 0.044 Uiso 1 1 calc R U . . .
C14 C -0.36641(17) 0.36193(5) 0.22638(13) 0.0378(3) Uani 1 1 d . . . . .
H14A H -0.3788 0.3660 0.1481 0.057 Uiso 1 1 calc R U . . .
H14B H -0.3005 0.3890 0.2593 0.057 Uiso 1 1 calc R U . . .
H14C H -0.4637 0.3646 0.2527 0.057 Uiso 1 1 calc R U . . .
C15 C -0.40143(14) 0.16994(5) 0.20478(11) 0.0306(3) Uani 1 1 d . . . . .
H15A H -0.5034 0.1727 0.2229 0.046 Uiso 1 1 calc R U . . .
H15B H -0.3542 0.1391 0.2384 0.046 Uiso 1 1 calc R U . . .
H15C H -0.4035 0.1676 0.1267 0.046 Uiso 1 1 calc R U . . .
C16 C 0.19581(13) 0.06138(4) 0.34913(9) 0.0223(2) Uani 1 1 d . . . . .
C17 C 0.18226(15) 0.01241(4) 0.30194(10) 0.0265(2) Uani 1 1 d . . . . .
C18 C 0.31077(17) -0.01603(5) 0.29203(12) 0.0360(3) Uani 1 1 d . . . . .
H18 H 0.3013 -0.0490 0.2593 0.043 Uiso 1 1 calc R U . . .
C19 C 0.45124(17) 0.00233(6) 0.32830(13) 0.0401(3) Uani 1 1 d . . . . .
C20 C 0.46243(15) 0.05029(6) 0.37714(12) 0.0363(3) Uani 1 1 d . . . . .
H20 H 0.5583 0.0633 0.4030 0.044 Uiso 1 1 calc R U . . .
C21 C 0.33770(14) 0.07994(5) 0.38936(10) 0.0275(2) Uani 1 1 d . . . . .
C22 C 0.03297(16) -0.01091(5) 0.26370(11) 0.0336(3) Uani 1 1 d . . . . .
H22A H 0.0357 -0.0264 0.1928 0.050 Uiso 1 1 calc R U . . .
H22B H -0.0436 0.0159 0.2588 0.050 Uiso 1 1 calc R U . . .
H22C H 0.0095 -0.0374 0.3146 0.050 Uiso 1 1 calc R U . . .
C23 C 0.5893(2) -0.02885(8) 0.31603(19) 0.0645(6) Uani 1 1 d . . . . .
H23A H 0.5619 -0.0650 0.3042 0.097 Uiso 1 1 calc R U . . .
H23B H 0.6601 -0.0257 0.3814 0.097 Uiso 1 1 calc R U . . .
H23C H 0.6354 -0.0160 0.2545 0.097 Uiso 1 1 calc R U . . .
C24 C 0.35734(16) 0.13065(5) 0.44720(12) 0.0348(3) Uani 1 1 d . . . . .
H24A H 0.4579 0.1326 0.4861 0.052 Uiso 1 1 calc R U . . .
H24B H 0.2839 0.1336 0.4981 0.052 Uiso 1 1 calc R U . . .
H24C H 0.3430 0.1588 0.3950 0.052 Uiso 1 1 calc R U . . .
C25 C 0.21051(14) 0.24856(5) 0.16348(11) 0.0309(3) Uani 1 1 d . . . . .
H25A H 0.2458 0.2460 0.0920 0.037 Uiso 1 1 calc R U . . .
H25B H 0.2916 0.2361 0.2175 0.037 Uiso 1 1 calc R U . . .
C26 C 0.18006(17) 0.30467(6) 0.18631(13) 0.0382(3) Uani 1 1 d . . . . .
H26A H 0.1056 0.3182 0.1299 0.057 Uiso 1 1 calc R U . . .
H26B H 0.2724 0.3244 0.1877 0.057 Uiso 1 1 calc R U . . .
H26C H 0.1424 0.3076 0.2560 0.057 Uiso 1 1 calc R U . . .
C27 C -0.04846(13) 0.22807(5) 0.08771(9) 0.0241(2) Uani 1 1 d . . . . .
H27A H -0.0878 0.2617 0.1080 0.029 Uiso 1 1 calc R U . . .
H27B H -0.1275 0.2021 0.0922 0.029 Uiso 1 1 calc R U . . .
C28 C -0.01422(15) 0.23104(6) -0.02838(10) 0.0324(3) Uani 1 1 d . . . . .
H28A H 0.0549 0.2595 -0.0357 0.049 Uiso 1 1 calc R U . . .
H28B H -0.1067 0.2369 -0.0762 0.049 Uiso 1 1 calc R U . . .
H28C H 0.0312 0.1987 -0.0477 0.049 Uiso 1 1 calc R U . . .
C29 C -0.0928(2) 0.09115(6) 0.08560(12) 0.0478(4) Uani 1 1 d . . . . .
H29A H -0.1497 0.1017 0.1445 0.057 Uiso 1 1 calc R U . . .
H29B H -0.0837 0.0532 0.0886 0.057 Uiso 1 1 calc R U . . .
C30 C -0.1836(2) 0.10555(7) -0.02082(13) 0.0525(4) Uani 1 1 d . . . . .
H30A H -0.1994 0.1428 -0.0235 0.079 Uiso 1 1 calc R U . . .
H30B H -0.2801 0.0880 -0.0269 0.079 Uiso 1 1 calc R U . . .
H30C H -0.1297 0.0950 -0.0804 0.079 Uiso 1 1 calc R U . . .
C31A C 0.1737(4) 0.10597(14) 0.03006(19) 0.0425(8) Uani 0.646(6) 1 d . . P A 1
H31A H 0.1264 0.1108 -0.0447 0.051 Uiso 0.646(6) 1 calc R U P A 1
H31B H 0.2511 0.1328 0.0453 0.051 Uiso 0.646(6) 1 calc R U P A 1
C32A C 0.2453(6) 0.05431(19) 0.0402(4) 0.091(2) Uani 0.646(6) 1 d . . P A 1
H32A H 0.3195 0.0517 -0.0102 0.137 Uiso 0.646(6) 1 calc R U P A 1
H32B H 0.2941 0.0496 0.1137 0.137 Uiso 0.646(6) 1 calc R U P A 1
H32C H 0.1693 0.0277 0.0237 0.137 Uiso 0.646(6) 1 calc R U P A 1
C31B C 0.1324(6) 0.0789(2) 0.0416(4) 0.0386(13) Uani 0.354(6) 1 d . . P A 2
H31C H 0.0944 0.0839 -0.0350 0.046 Uiso 0.354(6) 1 calc R U P A 2
H31D H 0.1138 0.0428 0.0608 0.046 Uiso 0.354(6) 1 calc R U P A 2
C32B C 0.2950(5) 0.0896(3) 0.0589(4) 0.0463(16) Uani 0.354(6) 1 d . . P A 2
H32D H 0.3465 0.0663 0.0143 0.069 Uiso 0.354(6) 1 calc R U P A 2
H32E H 0.3131 0.1253 0.0390 0.069 Uiso 0.354(6) 1 calc R U P A 2
H32F H 0.3326 0.0842 0.1347 0.069 Uiso 0.354(6) 1 calc R U P A 2

loop_
_atom_site_aniso_label
_atom_site_aniso_U_11
_atom_site_aniso_U_22
_atom_site_aniso_U_33
_atom_site_aniso_U_23
_atom_site_aniso_U_13
_atom_site_aniso_U_12
P1 0.02171(15) 0.02941(16) 0.02016(14) 0.00544(11) 0.00549(11) 0.00657(11)
N1 0.0187(4) 0.0294(5) 0.0237(5) 0.0077(4) 0.0036(4) 0.0019(4)
N2 0.0486(7) 0.0380(6) 0.0224(5) -0.0043(4) 0.0064(5) 0.0152(5)
C1 0.0186(5) 0.0201(5) 0.0176(5) 0.0005(4) 0.0003(4) -0.0005(4)
C2 0.0198(5) 0.0222(5) 0.0183(5) 0.0014(4) 0.0013(4) 0.0003(4)
C3 0.0243(6) 0.0303(6) 0.0250(6) 0.0031(5) 0.0077(4) 0.0016(5)
C4 0.0298(6) 0.0308(6) 0.0259(6) 0.0064(5) 0.0079(5) -0.0029(5)
C5 0.0299(6) 0.0208(5) 0.0253(5) 0.0050(4) 0.0027(5) -0.0020(4)
C6 0.0208(5) 0.0185(5) 0.0209(5) 0.0001(4) -0.0002(4) -0.0013(4)
C7 0.0199(5) 0.0234(5) 0.0171(5) 0.0016(4) 0.0053(4) 0.0026(4)
C8 0.0237(5) 0.0262(5) 0.0182(5) 0.0003(4) 0.0037(4) 0.0008(4)
C9 0.0291(6) 0.0238(5) 0.0261(6) 0.0000(4) 0.0065(5) 0.0007(4)
C10 0.0289(6) 0.0270(6) 0.0255(6) 0.0055(4) 0.0109(5) 0.0069(5)
C11 0.0203(5) 0.0324(6) 0.0224(5) 0.0049(4) 0.0050(4) 0.0061(4)
C12 0.0198(5) 0.0273(5) 0.0201(5) 0.0004(4) 0.0051(4) 0.0019(4)
C13 0.0310(6) 0.0312(6) 0.0247(6) 0.0000(5) -0.0037(5) -0.0017(5)
C14 0.0408(8) 0.0301(7) 0.0433(8) 0.0093(6) 0.0087(6) 0.0110(6)
C15 0.0246(6) 0.0321(6) 0.0339(6) -0.0010(5) -0.0016(5) -0.0010(5)
C16 0.0241(5) 0.0199(5) 0.0227(5) 0.0035(4) 0.0018(4) 0.0020(4)
C17 0.0330(6) 0.0204(5) 0.0261(6) 0.0028(4) 0.0035(5) 0.0024(4)
C18 0.0466(8) 0.0252(6) 0.0375(7) 0.0031(5) 0.0104(6) 0.0111(6)
C19 0.0364(7) 0.0410(8) 0.0446(8) 0.0123(6) 0.0115(6) 0.0169(6)
C20 0.0242(6) 0.0423(8) 0.0415(7) 0.0111(6) 0.0007(5) 0.0038(5)
C21 0.0253(6) 0.0273(6) 0.0287(6) 0.0056(5) -0.0012(5) -0.0002(5)
C22 0.0432(8) 0.0223(6) 0.0343(7) -0.0022(5) 0.0010(6) -0.0048(5)
C23 0.0491(10) 0.0675(12) 0.0802(14) 0.0162(11) 0.0213(10) 0.0326(9)
C24 0.0325(7) 0.0331(7) 0.0360(7) -0.0004(5) -0.0067(5) -0.0061(5)
C25 0.0216(6) 0.0396(7) 0.0321(6) 0.0103(5) 0.0054(5) -0.0020(5)
C26 0.0353(7) 0.0375(7) 0.0420(8) 0.0100(6) 0.0052(6) -0.0085(6)
C27 0.0208(5) 0.0308(6) 0.0210(5) 0.0052(4) 0.0041(4) 0.0050(4)
C28 0.0313(6) 0.0444(7) 0.0222(6) 0.0092(5) 0.0058(5) 0.0060(5)
C29 0.0760(12) 0.0333(7) 0.0300(7) -0.0030(6) -0.0097(7) -0.0093(7)
C30 0.0715(12) 0.0486(9) 0.0332(8) -0.0082(7) -0.0104(8) 0.0060(8)
C31A 0.0611(18) 0.0406(17) 0.0294(11) 0.0004(10) 0.0202(11) 0.0146(14)
C32A 0.137(4) 0.068(3) 0.083(3) 0.025(2) 0.069(3) 0.060(3)
C31B 0.045(2) 0.039(3) 0.034(2) -0.014(2) 0.0108(18) 0.002(2)
C32B 0.040(2) 0.060(4) 0.042(2) -0.010(2) 0.0194(19) 0.012(2)

loop_
_atom_type_symbol
_atom_type_description
_atom_type_scat_dispersion_real
_atom_type_scat_dispersion_imag
_atom_type_scat_source
C C 0.0033 0.0016 'International Tables Vol C Tables 4.2.6.8 and 6.1.1.4'
H H 0.0000 0.0000 'International Tables Vol C Tables 4.2.6.8 and 6.1.1.4'
N N 0.0061 0.0033 'International Tables Vol C Tables 4.2.6.8 and 6.1.1.4'
P P 0.1023 0.0942 'International Tables Vol C Tables 4.2.6.8 and 6.1.1.4'

loop_
_geom_angle_atom_site_label_1
_geom_angle_atom_site_label_2
_geom_angle_atom_site_label_3
_geom_angle
_geom_angle_site_symmetry_1
_geom_angle_site_symmetry_3
_geom_angle_publ_flag
N2 P1 N1 108.19(6) . . ?
N2 P1 C1 100.28(6) . . ?
N1 P1 C1 108.79(5) . . ?
C27 N1 C25 114.78(9) . . ?
C27 N1 P1 123.96(8) . . ?
C25 N1 P1 114.04(8) . . ?
C31B N2 C29 99.0(3) . . ?
C29 N2 C31A 122.63(18) . . ?
C31B N2 P1 130.3(2) . . ?
C29 N2 P1 128.44(10) . . ?
C31A N2 P1 108.62(17) . . ?
C2 C1 C6 117.37(10) . . ?
C2 C1 P1 129.73(8) . . ?
C6 C1 P1 112.54(8) . . ?
C3 C2 C1 119.93(10) . . ?
C3 C2 C7 113.66(10) . . ?
C1 C2 C7 126.29(10) . . ?
C4 C3 C2 122.05(11) . . ?
C4 C3 H3 119.0 . . ?
C2 C3 H3 119.0 . . ?
C3 C4 C5 118.49(11) . . ?
C3 C4 H4 120.8 . . ?
C5 C4 H4 120.8 . . ?
C4 C5 C6 121.39(11) . . ?
C4 C5 H5 119.3 . . ?
C6 C5 H5 119.3 . . ?
C5 C6 C1 120.60(10) . . ?
C5 C6 C16 115.18(10) . . ?
C1 C6 C16 124.17(10) . . ?
C8 C7 C12 119.84(10) . . ?
C8 C7 C2 118.66(10) . . ?
C12 C7 C2 120.92(10) . . ?
C9 C8 C7 119.33(11) . . ?
C9 C8 C13 120.35(11) . . ?
C7 C8 C13 120.31(10) . . ?
C8 C9 C10 121.66(11) . . ?
C8 C9 H9 119.2 . . ?
C10 C9 H9 119.2 . . ?
C11 C10 C9 118.10(11) . . ?
C11 C10 C14 120.59(12) . . ?
C9 C10 C14 121.29(12) . . ?
C10 C11 C12 122.23(11) . . ?
C10 C11 H11 118.9 . . ?
C12 C11 H11 118.9 . . ?
C11 C12 C7 118.77(11) . . ?
C11 C12 C15 119.14(11) . . ?
C7 C12 C15 122.08(11) . . ?
C8 C13 H13A 109.5 . . ?
C8 C13 H13B 109.5 . . ?
H13A C13 H13B 109.5 . . ?
C8 C13 H13C 109.5 . . ?
H13A C13 H13C 109.5 . . ?
H13B C13 H13C 109.5 . . ?
C10 C14 H14A 109.5 . . ?
C10 C14 H14B 109.5 . . ?
H14A C14 H14B 109.5 . . ?
C10 C14 H14C 109.5 . . ?
H14A C14 H14C 109.5 . . ?
H14B C14 H14C 109.5 . . ?
C12 C15 H15A 109.5 . . ?
C12 C15 H15B 109.5 . . ?
H15A C15 H15B 109.5 . . ?
C12 C15 H15C 109.5 . . ?
H15A C15 H15C 109.5 . . ?
H15B C15 H15C 109.5 . . ?
C17 C16 C21 119.44(11) . . ?
C17 C16 C6 120.23(10) . . ?
C21 C16 C6 119.83(10) . . ?
C18 C17 C16 119.17(12) . . ?
C18 C17 C22 118.90(12) . . ?
C16 C17 C22 121.92(11) . . ?
C19 C18 C17 122.04(13) . . ?
C19 C18 H18 119.0 . . ?
C17 C18 H18 119.0 . . ?
C18 C19 C20 118.04(13) . . ?
C18 C19 C23 121.28(16) . . ?
C20 C19 C23 120.67(16) . . ?
C19 C20 C21 122.05(13) . . ?
C19 C20 H20 119.0 . . ?
C21 C20 H20 119.0 . . ?
C20 C21 C16 119.20(12) . . ?
C20 C21 C24 119.30(12) . . ?
C16 C21 C24 121.49(11) . . ?
C17 C22 H22A 109.5 . . ?
C17 C22 H22B 109.5 . . ?
H22A C22 H22B 109.5 . . ?
C17 C22 H22C 109.5 . . ?
H22A C22 H22C 109.5 . . ?
H22B C22 H22C 109.5 . . ?
C19 C23 H23A 109.5 . . ?
C19 C23 H23B 109.5 . . ?
H23A C23 H23B 109.5 . . ?
C19 C23 H23C 109.5 . . ?
H23A C23 H23C 109.5 . . ?
H23B C23 H23C 109.5 . . ?
C21 C24 H24A 109.5 . . ?
C21 C24 H24B 109.5 . . ?
H24A C24 H24B 109.5 . . ?
C21 C24 H24C 109.5 . . ?
H24A C24 H24C 109.5 . . ?
H24B C24 H24C 109.5 . . ?
N1 C25 C26 114.04(11) . . ?
N1 C25 H25A 108.7 . . ?
C26 C25 H25A 108.7 . . ?
N1 C25 H25B 108.7 . . ?
C26 C25 H25B 108.7 . . ?
H25A C25 H25B 107.6 . . ?
C25 C26 H26A 109.5 . . ?
C25 C26 H26B 109.5 . . ?
H26A C26 H26B 109.5 . . ?
C25 C26 H26C 109.5 . . ?
H26A C26 H26C 109.5 . . ?
H26B C26 H26C 109.5 . . ?
N1 C27 C28 114.06(10) . . ?
N1 C27 H27A 108.7 . . ?
C28 C27 H27A 108.7 . . ?
N1 C27 H27B 108.7 . . ?
C28 C27 H27B 108.7 . . ?
H27A C27 H27B 107.6 . . ?
C27 C28 H28A 109.5 . . ?
C27 C28 H28B 109.5 . . ?
H28A C28 H28B 109.5 . . ?
C27 C28 H28C 109.5 . . ?
H28A C28 H28C 109.5 . . ?
H28B C28 H28C 109.5 . . ?
N2 C29 C30 116.84(15) . . ?
N2 C29 H29A 108.1 . . ?
C30 C29 H29A 108.1 . . ?
N2 C29 H29B 108.1 . . ?
C30 C29 H29B 108.1 . . ?
H29A C29 H29B 107.3 . . ?
C29 C30 H30A 109.5 . . ?
C29 C30 H30B 109.5 . . ?
H30A C30 H30B 109.5 . . ?
C29 C30 H30C 109.5 . . ?
H30A C30 H30C 109.5 . . ?
H30B C30 H30C 109.5 . . ?
C32A C31A N2 112.4(3) . . ?
C32A C31A H31A 109.1 . . ?
N2 C31A H31A 109.1 . . ?
C32A C31A H31B 109.1 . . ?
N2 C31A H31B 109.1 . . ?
H31A C31A H31B 107.8 . . ?
C31A C32A H32A 109.5 . . ?
C31A C32A H32B 109.5 . . ?
H32A C32A H32B 109.5 . . ?
C31A C32A H32C 109.5 . . ?
H32A C32A H32C 109.5 . . ?
H32B C32A H32C 109.5 . . ?
N2 C31B C32B 109.9(4) . . ?
N2 C31B H31C 109.7 . . ?
C32B C31B H31C 109.7 . . ?
N2 C31B H31D 109.7 . . ?
C32B C31B H31D 109.7 . . ?
H31C C31B H31D 108.2 . . ?
C31B C32B H32D 109.5 . . ?
C31B C32B H32E 109.5 . . ?
H32D C32B H32E 109.5 . . ?
C31B C32B H32F 109.5 . . ?
H32D C32B H32F 109.5 . . ?
H32E C32B H32F 109.5 . . ?

loop_
_geom_bond_atom_site_label_1
_geom_bond_atom_site_label_2
_geom_bond_distance
_geom_bond_site_symmetry_2
_geom_bond_publ_flag
P1 N2 1.6942(12) . ?
P1 N1 1.6981(11) . ?
P1 C1 1.8613(11) . ?
N1 C27 1.4651(15) . ?
N1 C25 1.4749(16) . ?
N2 C31B 1.438(4) . ?
N2 C29 1.453(2) . ?
N2 C31A 1.533(3) . ?
C1 C2 1.4138(15) . ?
C1 C6 1.4243(15) . ?
C2 C3 1.4004(16) . ?
C2 C7 1.4968(15) . ?
C3 C4 1.3819(17) . ?
C3 H3 0.9500 . ?
C4 C5 1.3840(18) . ?
C4 H4 0.9500 . ?
C5 C6 1.3938(16) . ?
C5 H5 0.9500 . ?
C6 C16 1.5018(16) . ?
C7 C8 1.4033(16) . ?
C7 C12 1.4050(16) . ?
C8 C9 1.3910(16) . ?
C8 C13 1.5089(17) . ?
C9 C10 1.3925(18) . ?
C9 H9 0.9500 . ?
C10 C11 1.3843(18) . ?
C10 C14 1.5067(17) . ?
C11 C12 1.3943(16) . ?
C11 H11 0.9500 . ?
C12 C15 1.5058(17) . ?
C13 H13A 0.9800 . ?
C13 H13B 0.9800 . ?
C13 H13C 0.9800 . ?
C14 H14A 0.9800 . ?
C14 H14B 0.9800 . ?
C14 H14C 0.9800 . ?
C15 H15A 0.9800 . ?
C15 H15B 0.9800 . ?
C15 H15C 0.9800 . ?
C16 C17 1.4034(16) . ?
C16 C21 1.4062(17) . ?
C17 C18 1.3966(18) . ?
C17 C22 1.5047(19) . ?
C18 C19 1.382(2) . ?
C18 H18 0.9500 . ?
C19 C20 1.388(2) . ?
C19 C23 1.513(2) . ?
C20 C21 1.3910(19) . ?
C20 H20 0.9500 . ?
C21 C24 1.5054(18) . ?
C22 H22A 0.9800 . ?
C22 H22B 0.9800 . ?
C22 H22C 0.9800 . ?
C23 H23A 0.9800 . ?
C23 H23B 0.9800 . ?
C23 H23C 0.9800 . ?
C24 H24A 0.9800 . ?
C24 H24B 0.9800 . ?
C24 H24C 0.9800 . ?
C25 C26 1.519(2) . ?
C25 H25A 0.9900 . ?
C25 H25B 0.9900 . ?
C26 H26A 0.9800 . ?
C26 H26B 0.9800 . ?
C26 H26C 0.9800 . ?
C27 C28 1.5280(17) . ?
C27 H27A 0.9900 . ?
C27 H27B 0.9900 . ?
C28 H28A 0.9800 . ?
C28 H28B 0.9800 . ?
C28 H28C 0.9800 . ?
C29 C30 1.526(2) . ?
C29 H29A 0.9900 . ?
C29 H29B 0.9900 . ?
C30 H30A 0.9800 . ?
C30 H30B 0.9800 . ?
C30 H30C 0.9800 . ?
C31A C32A 1.490(5) . ?
C31A H31A 0.9900 . ?
C31A H31B 0.9900 . ?
C32A H32A 0.9800 . ?
C32A H32B 0.9800 . ?
C32A H32C 0.9800 . ?
C31B C32B 1.487(8) . ?
C31B H31C 0.9900 . ?
C31B H31D 0.9900 . ?
C32B H32D 0.9800 . ?
C32B H32E 0.9800 . ?
C32B H32F 0.9800 . ?

loop_
_geom_torsion_atom_site_label_1
_geom_torsion_atom_site_label_2
_geom_torsion_atom_site_label_3
_geom_torsion_atom_site_label_4
_geom_torsion
_geom_torsion_site_symmetry_1
_geom_torsion_site_symmetry_2
_geom_torsion_site_symmetry_3
_geom_torsion_site_symmetry_4
_geom_torsion_publ_flag
N2 P1 N1 C27 27.13(11) . . . . ?
C1 P1 N1 C27 -80.94(10) . . . . ?
N2 P1 N1 C25 -121.50(9) . . . . ?
C1 P1 N1 C25 130.43(9) . . . . ?
N1 P1 N2 C31B 115.3(4) . . . . ?
C1 P1 N2 C31B -130.9(4) . . . . ?
N1 P1 N2 C29 -85.37(13) . . . . ?
C1 P1 N2 C29 28.47(13) . . . . ?
N1 P1 N2 C31A 88.28(14) . . . . ?
C1 P1 N2 C31A -157.88(13) . . . . ?
N2 P1 C1 C2 -105.61(11) . . . . ?
N1 P1 C1 C2 7.77(12) . . . . ?
N2 P1 C1 C6 81.54(9) . . . . ?
N1 P1 C1 C6 -165.08(8) . . . . ?
C6 C1 C2 C3 -4.39(16) . . . . ?
P1 C1 C2 C3 -176.96(9) . . . . ?
C6 C1 C2 C7 171.46(10) . . . . ?
P1 C1 C2 C7 -1.11(17) . . . . ?
C1 C2 C3 C4 1.67(18) . . . . ?
C7 C2 C3 C4 -174.68(11) . . . . ?
C2 C3 C4 C5 1.81(19) . . . . ?
C3 C4 C5 C6 -2.41(19) . . . . ?
C4 C5 C6 C1 -0.45(18) . . . . ?
C4 C5 C6 C16 177.13(11) . . . . ?
C2 C1 C6 C5 3.83(16) . . . . ?
P1 C1 C6 C5 177.64(9) . . . . ?
C2 C1 C6 C16 -173.52(10) . . . . ?
P1 C1 C6 C16 0.29(14) . . . . ?
C3 C2 C7 C8 95.72(13) . . . . ?
C1 C2 C7 C8 -80.36(14) . . . . ?
C3 C2 C7 C12 -75.57(14) . . . . ?
C1 C2 C7 C12 108.35(13) . . . . ?
C12 C7 C8 C9 -2.72(16) . . . . ?
C2 C7 C8 C9 -174.11(10) . . . . ?
C12 C7 C8 C13 176.08(11) . . . . ?
C2 C7 C8 C13 4.69(16) . . . . ?
C7 C8 C9 C10 0.85(18) . . . . ?
C13 C8 C9 C10 -177.95(11) . . . . ?
C8 C9 C10 C11 1.03(18) . . . . ?
C8 C9 C10 C14 179.57(11) . . . . ?
C9 C10 C11 C12 -1.06(17) . . . . ?
C14 C10 C11 C12 -179.61(11) . . . . ?
C10 C11 C12 C7 -0.78(17) . . . . ?
C10 C11 C12 C15 178.99(11) . . . . ?
C8 C7 C12 C11 2.68(16) . . . . ?
C2 C7 C12 C11 173.86(10) . . . . ?
C8 C7 C12 C15 -177.09(11) . . . . ?
C2 C7 C12 C15 -5.90(16) . . . . ?
C5 C6 C16 C17 73.23(14) . . . . ?
C1 C6 C16 C17 -109.29(13) . . . . ?
C5 C6 C16 C21 -98.60(13) . . . . ?
C1 C6 C16 C21 78.88(15) . . . . ?
C21 C16 C17 C18 -2.58(18) . . . . ?
C6 C16 C17 C18 -174.44(11) . . . . ?
C21 C16 C17 C22 176.12(11) . . . . ?
C6 C16 C17 C22 4.26(17) . . . . ?
C16 C17 C18 C19 0.7(2) . . . . ?
C22 C17 C18 C19 -178.05(13) . . . . ?
C17 C18 C19 C20 0.9(2) . . . . ?
C17 C18 C19 C23 -179.48(15) . . . . ?
C18 C19 C20 C21 -0.5(2) . . . . ?
C23 C19 C20 C21 179.82(15) . . . . ?
C19 C20 C21 C16 -1.4(2) . . . . ?
C19 C20 C21 C24 177.47(13) . . . . ?
C17 C16 C21 C20 2.90(18) . . . . ?
C6 C16 C21 C20 174.79(11) . . . . ?
C17 C16 C21 C24 -175.90(11) . . . . ?
C6 C16 C21 C24 -4.00(17) . . . . ?
C27 N1 C25 C26 59.41(15) . . . . ?
P1 N1 C25 C26 -148.98(10) . . . . ?
C25 N1 C27 C28 55.29(15) . . . . ?
P1 N1 C27 C28 -93.14(12) . . . . ?
C31B N2 C29 C30 -78.8(3) . . . . ?
C31A N2 C29 C30 -55.8(2) . . . . ?
P1 N2 C29 C30 117.03(15) . . . . ?
C29 N2 C31A C32A -78.3(4) . . . . ?
P1 N2 C31A C32A 107.6(4) . . . . ?
C29 N2 C31B C32B -173.7(5) . . . . ?
P1 N2 C31B C32B -9.9(7) . . . . ?
